data_7045180
loop_
_publ_author_name
'\.Zak, P'
'Bo\/lt, M'
'Kubicki, M.'
'Pietraszuk, C.'

_publ_section_title
;
 Highly selective hydrosilylation of olefins and acetylenes by platinum(0)
 complexes bearing bulky N-heterocyclic carbene ligands.
;
_journal_issue 6
_journal_name_full 'Dalton transactions (Cambridge, England : 2003)'
_journal_page_first 1903
_journal_page_last 1910
_journal_paper_doi 10.1039/c7dt04392a
_journal_volume 47
_journal_year 2018
_chemical_formula_moiety 'C23 H26 Si2'
_chemical_formula_sum 'C23 H26 Si2'
_chemical_formula_weight 358.62
_space_group_crystal_system monoclinic
_space_group_IT_number 14
_space_group_name_Hall '-P 2ybc'
_space_group_name_H-M_alt 'P 1 21/c 1'
_symmetry_space_group_name_Hall '-P 2ybc'
_symmetry_space_group_name_H-M 'P 1 21/c 1'
_atom_sites_solution_hydrogens geom
_audit_creation_method SHELXL-2014/7
_audit_update_record
;
2017-09-22 deposited with the CCDC.
2017-12-29 downloaded from the CCDC.
;
_cell_angle_alpha 90
_cell_angle_beta 90.0063(17)
_cell_angle_gamma 90
_cell_formula_units_Z 4
_cell_length_a 7.73575(15)
_cell_length_b 11.6019(2)
_cell_length_c 23.8408(4)
_cell_measurement_reflns_used 13160
_cell_measurement_temperature 295(2)
_cell_measurement_theta_max 28.2830
_cell_measurement_theta_min 3.2430
_cell_volume 2139.70(7)
_computing_cell_refinement 'CrysAlisPro 1.171.38.46 (Rigaku OD, 2015)'
_computing_data_collection 'CrysAlisPro 1.171.38.46 (Rigaku OD, 2015)'
_computing_data_reduction 'CrysAlisPro 1.171.38.46 (Rigaku OD, 2015)'
_computing_molecular_graphics 'Mercury (MacRae et al., 2009)'
_computing_publication_material 'SHELXL (Sheldrick, 2015)'
_computing_structure_refinement 'SHELXL (Sheldrick, 2015)'
_computing_structure_solution 'SHELXT (Sheldrick, 2015)'
_diffrn_ambient_environment air
_diffrn_ambient_temperature 295(2)
_diffrn_detector 'CCD plate'
_diffrn_detector_area_resol_mean 16.1544
_diffrn_detector_type Eos
_diffrn_measured_fraction_theta_full 0.998
_diffrn_measured_fraction_theta_max 0.998
_diffrn_measurement_device 'four-circle diffractometer'
_diffrn_measurement_device_type 'Xcalibur, Eos'
_diffrn_measurement_method \w-scan
_diffrn_radiation_monochromator graphite
_diffrn_radiation_probe x-ray
_diffrn_radiation_type 'Mo K\a'
_diffrn_radiation_wavelength 0.71073
_diffrn_reflns_av_R_equivalents 0.0213
_diffrn_reflns_av_unetI/netI 0.0105
_diffrn_reflns_Laue_measured_fraction_full 0.998
_diffrn_reflns_Laue_measured_fraction_max 0.998
_diffrn_reflns_limit_h_max 9
_diffrn_reflns_limit_h_min -9
_diffrn_reflns_limit_k_max 13
_diffrn_reflns_limit_k_min -13
_diffrn_reflns_limit_l_max 28
_diffrn_reflns_limit_l_min -28
_diffrn_reflns_number 37587
_diffrn_reflns_point_group_measured_fraction_full 0.998
_diffrn_reflns_point_group_measured_fraction_max 0.998
_diffrn_reflns_theta_full 24.999
_diffrn_reflns_theta_max 24.999
_diffrn_reflns_theta_min 3.107
_diffrn_source 'fine-focus sealed X-ray tube'
_diffrn_source_type 'Enhance (Mo) X-ray Source'
_exptl_absorpt_coefficient_mu 0.168
_exptl_absorpt_correction_T_max 1.00000
_exptl_absorpt_correction_T_min 0.98116
_exptl_absorpt_correction_type multi-scan
_exptl_absorpt_process_details
;
CrysAlisPro 1.171.38.46 (Rigaku Oxford Diffraction, 2015)
Empirical absorption correction using spherical harmonics,
 implemented in SCALE3 ABSPACK scaling algorithm.
;
_exptl_crystal_colour colourless
_exptl_crystal_density_diffrn 1.113
_exptl_crystal_description prism
_exptl_crystal_F_000 768
_exptl_crystal_size_max 0.4
_exptl_crystal_size_mid 0.4
_exptl_crystal_size_min 0.3
_refine_diff_density_max 0.247
_refine_diff_density_min -0.196
_refine_diff_density_rms 0.033
_refine_ls_extinction_method none
_refine_ls_goodness_of_fit_ref 1.048
_refine_ls_hydrogen_treatment constr
_refine_ls_matrix_type full
_refine_ls_number_parameters 229
_refine_ls_number_reflns 3755
_refine_ls_number_restraints 0
_refine_ls_restrained_S_all 1.048
_refine_ls_R_factor_all 0.0409
_refine_ls_R_factor_gt 0.0349
_refine_ls_shift/su_max 0.001
_refine_ls_shift/su_mean 0.000
_refine_ls_structure_factor_coef Fsqd
_refine_ls_weighting_details 'w=1/[\s^2^(Fo^2^)+(0.0572P)^2^+0.4163P] where P=(Fo^2^+2Fc^2^)/3'
_refine_ls_weighting_scheme calc
_refine_ls_wR_factor_gt 0.0987
_refine_ls_wR_factor_ref 0.1020
_reflns_Friedel_coverage 0.000
_reflns_number_gt 3265
_reflns_number_total 3755
_reflns_threshold_expression 'I > 2\s(I)'
_cod_data_source_file c7dt04392a2.cif
_cod_data_source_block 3
_cod_depositor_comments 'Adding full bibliography for 7045178--7045181.cif.'
_cod_database_code 7045180
_shelx_shelxl_version_number 2014/7
_shelx_space_group_comment
;
The symmetry employed for this shelxl refinement is uniquely defined
by the following loop, which should always be used as a source of
symmetry information in preference to the above space-group names.
They are only intended as comments.
;

loop_
_space_group_symop_operation_xyz
'x, y, z'
'-x, y+1/2, -z+1/2'
'-x, -y, -z'
'x, -y-1/2, z-1/2'

loop_
_atom_site_label
_atom_site_type_symbol
_atom_site_fract_x
_atom_site_fract_y
_atom_site_fract_z
_atom_site_U_iso_or_equiv
_atom_site_adp_type
_atom_site_occupancy
_atom_site_site_symmetry_order
_atom_site_calc_flag
_atom_site_refinement_flags_posn
_atom_site_refinement_flags_adp
Si1 Si 0.78401(5) 0.70842(3) 0.36664(2) 0.04350(13) Uani 1 1 d . .
C1 C 0.6701(2) 0.73380(15) 0.43434(7) 0.0561(4) Uani 1 1 d . .
H1 H 0.7401 0.7348 0.4661 0.067 Uiso 1 1 calc R U
C2 C 0.5068(2) 0.75028(17) 0.44330(7) 0.0608(4) Uani 1 1 d . .
H2 H 0.4356 0.7489 0.4119 0.073 Uiso 1 1 calc R U
Si3 Si 0.39785(6) 0.77653(4) 0.51202(2) 0.05390(15) Uani 1 1 d . .
C4 C 0.3690(3) 0.6364(2) 0.54840(10) 0.0882(6) Uani 1 1 d . .
H4A H 0.3032 0.5853 0.5250 0.132 Uiso 1 1 calc R U
H4B H 0.3087 0.6485 0.5831 0.132 Uiso 1 1 calc R U
H4C H 0.4801 0.6030 0.5559 0.132 Uiso 1 1 calc R U
C5 C 0.1850(2) 0.8454(2) 0.49841(9) 0.0809(6) Uani 1 1 d . .
H5A H 0.2025 0.9186 0.4804 0.121 Uiso 1 1 calc R U
H5B H 0.1254 0.8568 0.5333 0.121 Uiso 1 1 calc R U
H5C H 0.1173 0.7966 0.4745 0.121 Uiso 1 1 calc R U
C6 C 0.5350(3) 0.8708(2) 0.55666(8) 0.0780(6) Uani 1 1 d . .
H6A H 0.6515 0.8422 0.5567 0.117 Uiso 1 1 calc R U
H6B H 0.4909 0.8709 0.5943 0.117 Uiso 1 1 calc R U
H6C H 0.5335 0.9479 0.5420 0.117 Uiso 1 1 calc R U
C7 C 0.91330(19) 0.57184(13) 0.37023(6) 0.0476(3) Uani 1 1 d . .
C8 C 1.0203(2) 0.54892(15) 0.41556(8) 0.0661(5) Uani 1 1 d . .
H8 H 1.0263 0.6018 0.4448 0.079 Uiso 1 1 calc R U
C9 C 1.1179(3) 0.44961(18) 0.41831(10) 0.0812(6) Uani 1 1 d . .
H9 H 1.1893 0.4365 0.4490 0.097 Uiso 1 1 calc R U
C10 C 1.1099(3) 0.37028(17) 0.37581(10) 0.0772(6) Uani 1 1 d . .
H10 H 1.1756 0.3032 0.3777 0.093 Uiso 1 1 calc R U
C11 C 1.0059(3) 0.38978(16) 0.33100(9) 0.0710(5) Uani 1 1 d . .
H11 H 0.9999 0.3357 0.3022 0.085 Uiso 1 1 calc R U
C12 C 0.9089(2) 0.48953(15) 0.32786(7) 0.0580(4) Uani 1 1 d . .
H12 H 0.8390 0.5019 0.2967 0.070 Uiso 1 1 calc R U
C13 C 0.62462(19) 0.69711(12) 0.30773(6) 0.0457(3) Uani 1 1 d . .
C14 C 0.4968(2) 0.61294(15) 0.30712(8) 0.0616(4) Uani 1 1 d . .
H14 H 0.4891 0.5613 0.3369 0.074 Uiso 1 1 calc R U
C15 C 0.3806(2) 0.60440(18) 0.26316(10) 0.0737(5) Uani 1 1 d . .
H15 H 0.2959 0.5475 0.2635 0.088 Uiso 1 1 calc R U
C16 C 0.3905(3) 0.6799(2) 0.21905(9) 0.0762(6) Uani 1 1 d . .
H16 H 0.3126 0.6741 0.1895 0.091 Uiso 1 1 calc R U
C17 C 0.5143(3) 0.76358(18) 0.21845(8) 0.0712(5) Uani 1 1 d . .
H17 H 0.5204 0.8150 0.1886 0.085 Uiso 1 1 calc R U
C18 C 0.6307(2) 0.77194(14) 0.26230(7) 0.0541(4) Uani 1 1 d . .
H18 H 0.7151 0.8290 0.2613 0.065 Uiso 1 1 calc R U
C19 C 0.93420(18) 0.83205(12) 0.35393(6) 0.0434(3) Uani 1 1 d . .
C20 C 0.8854(2) 0.94470(14) 0.36563(8) 0.0623(4) Uani 1 1 d . .
H20 H 0.7767 0.9586 0.3808 0.075 Uiso 1 1 calc R U
C21 C 0.9939(3) 1.03616(16) 0.35530(9) 0.0720(5) Uani 1 1 d . .
H21 H 0.9572 1.1108 0.3631 0.086 Uiso 1 1 calc R U
C22 C 1.1555(2) 1.01809(17) 0.33355(8) 0.0663(5) Uani 1 1 d . .
H22 H 1.2288 1.0800 0.3266 0.080 Uiso 1 1 calc R U
C23 C 1.2076(2) 0.90827(18) 0.32222(9) 0.0727(5) Uani 1 1 d . .
H23 H 1.3175 0.8951 0.3078 0.087 Uiso 1 1 calc R U
C24 C 1.0979(2) 0.81638(15) 0.33198(7) 0.0599(4) Uani 1 1 d . .
H24 H 1.1352 0.7422 0.3236 0.072 Uiso 1 1 calc R U

loop_
_atom_site_aniso_label
_atom_site_aniso_U_11
_atom_site_aniso_U_22
_atom_site_aniso_U_33
_atom_site_aniso_U_23
_atom_site_aniso_U_13
_atom_site_aniso_U_12
Si1 0.0445(2) 0.0427(2) 0.0433(2) 0.00137(16) 0.00466(17) 0.00410(16)
C1 0.0540(9) 0.0696(11) 0.0447(8) 0.0021(7) 0.0024(7) 0.0069(8)
C2 0.0522(10) 0.0861(12) 0.0441(9) -0.0034(8) 0.0027(7) 0.0019(9)
Si3 0.0512(3) 0.0674(3) 0.0431(2) -0.00190(19) 0.00839(19) -0.0031(2)
C4 0.0941(15) 0.0836(14) 0.0870(15) 0.0148(12) 0.0138(12) -0.0126(12)
C5 0.0629(12) 0.1042(16) 0.0754(13) -0.0144(12) 0.0029(10) 0.0108(11)
C6 0.0841(14) 0.0906(15) 0.0593(11) -0.0029(10) -0.0097(9) -0.0108(11)
C7 0.0475(8) 0.0432(8) 0.0521(8) 0.0053(6) 0.0067(7) 0.0017(6)
C8 0.0719(11) 0.0557(10) 0.0707(11) -0.0039(8) -0.0124(9) 0.0097(9)
C9 0.0770(13) 0.0707(13) 0.0960(15) 0.0114(11) -0.0219(11) 0.0169(10)
C10 0.0700(12) 0.0518(10) 0.1098(16) 0.0054(11) 0.0043(11) 0.0184(9)
C11 0.0741(12) 0.0552(10) 0.0838(13) -0.0105(9) 0.0142(10) 0.0105(9)
C12 0.0620(10) 0.0567(10) 0.0552(9) -0.0006(8) 0.0075(8) 0.0092(8)
C13 0.0441(8) 0.0426(8) 0.0505(8) -0.0043(6) 0.0048(6) 0.0042(6)
C14 0.0611(10) 0.0509(9) 0.0728(11) -0.0047(8) 0.0037(9) -0.0058(8)
C15 0.0569(10) 0.0670(12) 0.0973(15) -0.0273(11) -0.0020(10) -0.0070(9)
C16 0.0628(11) 0.0926(15) 0.0732(13) -0.0274(11) -0.0176(10) 0.0114(11)
C17 0.0758(13) 0.0816(13) 0.0561(10) 0.0009(9) -0.0092(9) 0.0089(11)
C18 0.0545(9) 0.0564(9) 0.0515(9) 0.0007(7) -0.0008(7) 0.0006(7)
C19 0.0439(8) 0.0449(8) 0.0413(7) -0.0012(6) -0.0021(6) 0.0033(6)
C20 0.0520(9) 0.0497(9) 0.0853(12) -0.0079(8) 0.0054(8) 0.0038(7)
C21 0.0766(13) 0.0450(9) 0.0944(14) -0.0062(9) -0.0076(11) -0.0035(9)
C22 0.0671(11) 0.0672(11) 0.0644(11) 0.0060(9) -0.0078(9) -0.0214(9)
C23 0.0540(10) 0.0850(14) 0.0790(13) 0.0050(10) 0.0169(9) -0.0063(10)
C24 0.0552(9) 0.0556(9) 0.0688(11) -0.0019(8) 0.0154(8) 0.0057(8)

loop_
_atom_type_symbol
_atom_type_description
_atom_type_scat_dispersion_real
_atom_type_scat_dispersion_imag
_atom_type_scat_source
C C 0.0033 0.0016 'International Tables Vol C Tables 4.2.6.8 and 6.1.1.4'
H H 0.0000 0.0000 'International Tables Vol C Tables 4.2.6.8 and 6.1.1.4'
Si Si 0.0817 0.0704 'International Tables Vol C Tables 4.2.6.8 and 6.1.1.4'

loop_
_geom_angle_atom_site_label_1
_geom_angle_atom_site_label_2
_geom_angle_atom_site_label_3
_geom_angle
C1 Si1 C19 108.24(7)
C1 Si1 C13 110.45(7)
C19 Si1 C13 109.95(7)
C1 Si1 C7 110.26(7)
C19 Si1 C7 108.90(7)
C13 Si1 C7 109.02(7)
C2 C1 Si1 128.88(14)
C2 C1 H1 115.6
Si1 C1 H1 115.6
C1 C2 Si3 127.52(14)
C1 C2 H2 116.2
Si3 C2 H2 116.2
C4 Si3 C6 108.44(11)
C4 Si3 C5 110.59(11)
C6 Si3 C5 110.65(10)
C4 Si3 C2 108.75(10)
C6 Si3 C2 109.91(9)
C5 Si3 C2 108.48(9)
Si3 C4 H4A 109.5
Si3 C4 H4B 109.5
H4A C4 H4B 109.5
Si3 C4 H4C 109.5
H4A C4 H4C 109.5
H4B C4 H4C 109.5
Si3 C5 H5A 109.5
Si3 C5 H5B 109.5
H5A C5 H5B 109.5
Si3 C5 H5C 109.5
H5A C5 H5C 109.5
H5B C5 H5C 109.5
Si3 C6 H6A 109.5
Si3 C6 H6B 109.5
H6A C6 H6B 109.5
Si3 C6 H6C 109.5
H6A C6 H6C 109.5
H6B C6 H6C 109.5
C8 C7 C12 116.69(15)
C8 C7 Si1 121.04(12)
C12 C7 Si1 122.27(12)
C9 C8 C7 121.60(18)
C9 C8 H8 119.2
C7 C8 H8 119.2
C10 C9 C8 120.07(19)
C10 C9 H9 120.0
C8 C9 H9 120.0
C11 C10 C9 119.82(18)
C11 C10 H10 120.1
C9 C10 H10 120.1
C10 C11 C12 120.31(18)
C10 C11 H11 119.8
C12 C11 H11 119.8
C11 C12 C7 121.51(17)
C11 C12 H12 119.2
C7 C12 H12 119.2
C18 C13 C14 117.08(15)
C18 C13 Si1 121.22(12)
C14 C13 Si1 121.70(12)
C15 C14 C13 121.35(18)
C15 C14 H14 119.3
C13 C14 H14 119.3
C16 C15 C14 119.92(18)
C16 C15 H15 120.0
C14 C15 H15 120.0
C17 C16 C15 120.15(18)
C17 C16 H16 119.9
C15 C16 H16 119.9
C16 C17 C18 119.94(19)
C16 C17 H17 120.0
C18 C17 H17 120.0
C17 C18 C13 121.55(17)
C17 C18 H18 119.2
C13 C18 H18 119.2
C24 C19 C20 116.66(15)
C24 C19 Si1 121.97(12)
C20 C19 Si1 121.37(12)
C21 C20 C19 121.65(16)
C21 C20 H20 119.2
C19 C20 H20 119.2
C22 C21 C20 120.44(17)
C22 C21 H21 119.8
C20 C21 H21 119.8
C23 C22 C21 119.20(17)
C23 C22 H22 120.4
C21 C22 H22 120.4
C22 C23 C24 120.41(17)
C22 C23 H23 119.8
C24 C23 H23 119.8
C23 C24 C19 121.64(16)
C23 C24 H24 119.2
C19 C24 H24 119.2

loop_
_geom_bond_atom_site_label_1
_geom_bond_atom_site_label_2
_geom_bond_distance
Si1 C1 1.8624(16)
Si1 C19 1.8706(15)
Si1 C13 1.8732(16)
Si1 C7 1.8758(15)
C1 C2 1.295(2)
C1 H1 0.9300
C2 Si3 1.8676(16)
C2 H2 0.9300
Si3 C4 1.856(2)
Si3 C6 1.858(2)
Si3 C5 1.859(2)
C4 H4A 0.9600
C4 H4B 0.9600
C4 H4C 0.9600
C5 H5A 0.9600
C5 H5B 0.9600
C5 H5C 0.9600
C6 H6A 0.9600
C6 H6B 0.9600
C6 H6C 0.9600
C7 C8 1.387(2)
C7 C12 1.390(2)
C8 C9 1.379(3)
C8 H8 0.9300
C9 C10 1.370(3)
C9 H9 0.9300
C10 C11 1.356(3)
C10 H10 0.9300
C11 C12 1.381(2)
C11 H11 0.9300
C12 H12 0.9300
C13 C18 1.389(2)
C13 C14 1.390(2)
C14 C15 1.384(3)
C14 H14 0.9300
C15 C16 1.371(3)
C15 H15 0.9300
C16 C17 1.364(3)
C16 H16 0.9300
C17 C18 1.384(2)
C17 H17 0.9300
C18 H18 0.9300
C19 C24 1.383(2)
C19 C20 1.389(2)
C20 C21 1.375(3)
C20 H20 0.9300
C21 C22 1.370(3)
C21 H21 0.9300
C22 C23 1.363(3)
C22 H22 0.9300
C23 C24 1.382(3)
C23 H23 0.9300
C24 H24 0.9300

loop_
_geom_torsion_atom_site_label_1
_geom_torsion_atom_site_label_2
_geom_torsion_atom_site_label_3
_geom_torsion_atom_site_label_4
_geom_torsion
C19 Si1 C1 C2 115.9(2)
C13 Si1 C1 C2 -4.5(2)
C7 Si1 C1 C2 -125.09(19)
Si1 C1 C2 Si3 -179.53(10)
C1 C2 Si3 C4 -80.0(2)
C1 C2 Si3 C6 38.6(2)
C1 C2 Si3 C5 159.7(2)
C1 Si1 C7 C8 -47.66(16)
C19 Si1 C7 C8 70.95(15)
C13 Si1 C7 C8 -169.08(13)
C1 Si1 C7 C12 133.07(14)
C19 Si1 C7 C12 -108.31(14)
C13 Si1 C7 C12 11.66(15)
C12 C7 C8 C9 0.3(3)
Si1 C7 C8 C9 -179.04(16)
C7 C8 C9 C10 -0.4(3)
C8 C9 C10 C11 0.1(3)
C9 C10 C11 C12 0.4(3)
C10 C11 C12 C7 -0.6(3)
C8 C7 C12 C11 0.2(2)
Si1 C7 C12 C11 179.53(13)
C1 Si1 C13 C18 120.95(13)
C19 Si1 C13 C18 1.57(15)
C7 Si1 C13 C18 -117.75(13)
C1 Si1 C13 C14 -59.88(15)
C19 Si1 C13 C14 -179.26(12)
C7 Si1 C13 C14 61.42(14)
C18 C13 C14 C15 -0.1(2)
Si1 C13 C14 C15 -179.32(13)
C13 C14 C15 C16 0.0(3)
C14 C15 C16 C17 -0.1(3)
C15 C16 C17 C18 0.3(3)
C16 C17 C18 C13 -0.4(3)
C14 C13 C18 C17 0.3(2)
Si1 C13 C18 C17 179.51(13)
C1 Si1 C19 C24 139.94(14)
C13 Si1 C19 C24 -99.34(14)
C7 Si1 C19 C24 20.06(15)
C1 Si1 C19 C20 -40.76(15)
C13 Si1 C19 C20 79.96(14)
C7 Si1 C19 C20 -160.64(13)
C24 C19 C20 C21 0.7(3)
Si1 C19 C20 C21 -178.63(15)
C19 C20 C21 C22 -0.8(3)
C20 C21 C22 C23 0.0(3)
C21 C22 C23 C24 0.7(3)
C22 C23 C24 C19 -0.7(3)
C20 C19 C24 C23 0.0(3)
Si1 C19 C24 C23 179.37(14)
